data_2212134
loop_
_publ_author_name
'Yamaguchi-Terasaki, Yukiko'
'Fujihara, Takashi'
'Nagasawa, Akira'
'Kaizaki, Sumio'

_publ_section_title
;
 <i>cis</i>-Bis(2,2'-bipyridine)difluorochromium(III) perchlorate
;
_journal_coeditor_code CV2188
_journal_issue 2
_journal_name_full 'Acta Crystallographica Section E'
_journal_page_first m593
_journal_page_last m595
_journal_paper_doi 10.1107/S1600536807003157
_journal_volume 63
_journal_year 2007
_chemical_formula_iupac '[Cr F2 (C10 H8 N2)2] Cl O4'
_chemical_formula_moiety 'C20 H16 Cr F2 N4 , Cl O4'
_chemical_formula_sum 'C20 H16 Cl Cr F2 N4 O4'
_chemical_formula_weight 501.82
_chemical_name_systematic
;
cis-Bis(2,2'-bipyridine)difluorochromium(III) perchlorate
;
_space_group_IT_number 2
_symmetry_cell_setting triclinic
_symmetry_space_group_name_Hall '-P 1'
_symmetry_space_group_name_H-M 'P -1'
_atom_sites_solution_hydrogens geom
_atom_sites_solution_primary direct
_atom_sites_solution_secondary difmap
_cell_angle_alpha 95.7100(10)
_cell_angle_beta 100.7621(8)
_cell_angle_gamma 93.2530(9)
_cell_formula_units_Z 2
_cell_length_a 8.0017(4)
_cell_length_b 9.4888(4)
_cell_length_c 13.6101(6)
_cell_measurement_reflns_used 5311
_cell_measurement_temperature 173(2)
_cell_measurement_theta_max 27.87
_cell_measurement_theta_min 2.51
_cell_volume 1007.15(8)
_computing_cell_refinement SMART
_computing_data_collection 'SMART (Bruker, 2003)'
_computing_data_reduction 'SAINT (Bruker, 2003)'
_computing_molecular_graphics 'ORTEP-3 for Windows (Farrugia, 1997)'
_computing_publication_material SHELXTL-NT
_computing_structure_refinement SHELXTL-NT
_computing_structure_solution 'SHELXTL-NT (Bruker, 2003)'
_diffrn_ambient_temperature 173(2)
_diffrn_detector_area_resol_mean 8.366
_diffrn_measured_fraction_theta_full 0.992
_diffrn_measured_fraction_theta_max 0.992
_diffrn_measurement_device_type 'Bruker SMART APEX CCD area-detector'
_diffrn_measurement_method '\f and \w'
_diffrn_radiation_monochromator graphite
_diffrn_radiation_source 'fine-focus sealed tube'
_diffrn_radiation_type MoK\a
_diffrn_radiation_wavelength 0.71073
_diffrn_reflns_av_R_equivalents 0.0147
_diffrn_reflns_av_sigmaI/netI 0.0248
_diffrn_reflns_limit_h_max 10
_diffrn_reflns_limit_h_min -9
_diffrn_reflns_limit_k_max 12
_diffrn_reflns_limit_k_min -12
_diffrn_reflns_limit_l_max 13
_diffrn_reflns_limit_l_min -17
_diffrn_reflns_number 7371
_diffrn_reflns_theta_full 27.87
_diffrn_reflns_theta_max 27.87
_diffrn_reflns_theta_min 1.53
_diffrn_standards_decay_% 0
_diffrn_standards_interval_time 300
_diffrn_standards_number 197
_exptl_absorpt_coefficient_mu 0.756
_exptl_absorpt_correction_T_max 0.7938
_exptl_absorpt_correction_T_min 0.6944
_exptl_absorpt_correction_type multi-scan
_exptl_absorpt_process_details '(SADABS; Sheldrick, 1996)'
_exptl_crystal_colour black
_exptl_crystal_density_diffrn 1.655
_exptl_crystal_density_method 'not measured'
_exptl_crystal_description plate
_exptl_crystal_F_000 510
_exptl_crystal_size_max 0.52
_exptl_crystal_size_mid 0.51
_exptl_crystal_size_min 0.32
_refine_diff_density_max 0.386
_refine_diff_density_min -0.462
_refine_ls_extinction_method none
_refine_ls_goodness_of_fit_ref 1.048
_refine_ls_hydrogen_treatment constr
_refine_ls_matrix_type full
_refine_ls_number_parameters 289
_refine_ls_number_reflns 4766
_refine_ls_number_restraints 0
_refine_ls_restrained_S_all 1.048
_refine_ls_R_factor_all 0.0351
_refine_ls_R_factor_gt 0.0330
_refine_ls_shift/su_max 0.000
_refine_ls_shift/su_mean 0.000
_refine_ls_structure_factor_coef Fsqd
_refine_ls_weighting_details 'calc w = 1/[\s^2^(Fo^2^)+(0.0472P)^2^+0.6069P] where P=(Fo^2^+2Fc^2^)/3'
_refine_ls_weighting_scheme calc
_refine_ls_wR_factor_gt 0.0899
_refine_ls_wR_factor_ref 0.0915
_reflns_number_gt 4430
_reflns_number_total 4766
_reflns_threshold_expression I>2\s(I)
_cod_data_source_file cv2188.cif
_cod_data_source_block I
_cod_depositor_comments
;
The following automatic conversions were performed:
'_symmetry_cell_setting' value 'Triclinic' changed to 'triclinic'
according to '/home/saulius/struct/CIF-dictionaries/cif_core.dic'
dictionary named 'cif_core.dic' version 2.4.1 from 2010-06-29.

Automatic conversion script
Id: cif_fix_enum 1527 2010-12-29 10:47:43Z saulius 

The following automatic conversions were performed:

'_symmetry_cell_setting' value 'Triclinic' changed to 'triclinic'
according to /home/saulius/struct/CIF-dictionaries/cif_core.dic
dictionary named 'cif_core.dic' version 2.4.1 from 2010-06-29.

Automatic conversion script
Id: cif_fix_values 1715 2011-07-08 13:25:40Z adriana 
;
_cod_database_code 2212134
_cod_database_fobs_code 2212134

loop_
_symmetry_equiv_pos_as_xyz
'x, y, z'
'-x, -y, -z'

loop_
_atom_site_type_symbol
_atom_site_label
_atom_site_fract_x
_atom_site_fract_y
_atom_site_fract_z
_atom_site_U_iso_or_equiv
_atom_site_adp_type
_atom_site_calc_flag
_atom_site_refinement_flags
_atom_site_occupancy
C C1 0.1357(2) 0.25919(19) 0.35002(13) 0.0281(3) Uani d . 1
H H1 0.0234 0.2669 0.3141 0.034 Uiso calc R 1
C C2 0.1662(2) 0.1488(2) 0.40860(15) 0.0332(4) Uani d . 1
H H2 0.0765 0.0807 0.4123 0.040 Uiso calc R 1
C C3 0.3298(3) 0.1393(2) 0.46175(14) 0.0330(4) Uani d . 1
H H3 0.3529 0.0653 0.5033 0.040 Uiso calc R 1
C C4 0.4595(2) 0.23816(19) 0.45409(13) 0.0276(3) Uani d . 1
H H4 0.5723 0.2330 0.4902 0.033 Uiso calc R 1
C C5 0.4217(2) 0.34494(17) 0.39264(11) 0.0212(3) Uani d . 1
C C6 0.5488(2) 0.45452(17) 0.37574(11) 0.0212(3) Uani d . 1
C C7 0.7219(2) 0.4581(2) 0.41617(13) 0.0275(3) Uani d . 1
H H7 0.7650 0.3892 0.4583 0.033 Uiso calc R 1
C C8 0.8301(2) 0.5639(2) 0.39389(13) 0.0316(4) Uani d . 1
H H8 0.9493 0.5669 0.4192 0.038 Uiso calc R 1
C C9 0.7640(2) 0.6652(2) 0.33460(14) 0.0307(4) Uani d . 1
H H9 0.8367 0.7395 0.3196 0.037 Uiso calc R 1
C C10 0.5906(2) 0.65677(19) 0.29747(13) 0.0267(3) Uani d . 1
H H10 0.5448 0.7273 0.2576 0.032 Uiso calc R 1
C C11 0.3346(2) 0.28143(18) 0.12245(13) 0.0280(3) Uani d . 1
H H11 0.3582 0.2340 0.1812 0.034 Uiso calc R 1
C C12 0.3564(3) 0.21276(19) 0.03209(14) 0.0322(4) Uani d . 1
H H12 0.3975 0.1208 0.0290 0.039 Uiso calc R 1
C C13 0.3175(3) 0.2799(2) -0.05376(14) 0.0340(4) Uani d . 1
H H13 0.3266 0.2327 -0.1173 0.041 Uiso calc R 1
C C14 0.2652(2) 0.4165(2) -0.04675(13) 0.0303(4) Uani d . 1
H H14 0.2391 0.4648 -0.1050 0.036 Uiso calc R 1
C C15 0.2515(2) 0.48164(17) 0.04700(12) 0.0225(3) Uani d . 1
C C16 0.20969(19) 0.63081(17) 0.06499(12) 0.0223(3) Uani d . 1
C C17 0.1818(2) 0.72103(19) -0.00975(13) 0.0287(4) Uani d . 1
H H17 0.1837 0.6879 -0.0777 0.034 Uiso calc R 1
C C18 0.1510(2) 0.8607(2) 0.01710(14) 0.0324(4) Uani d . 1
H H18 0.1336 0.9251 -0.0324 0.039 Uiso calc R 1
C C19 0.1459(2) 0.90563(19) 0.11602(15) 0.0313(4) Uani d . 1
H H19 0.1242 1.0008 0.1353 0.038 Uiso calc R 1
C C20 0.1729(2) 0.80995(18) 0.18684(13) 0.0269(3) Uani d . 1
H H20 0.1679 0.8403 0.2548 0.032 Uiso calc R 1
Cl Cl1 0.29876(5) 0.93899(4) 0.74613(3) 0.03047(11) Uani d . 1
Cr Cr1 0.22512(3) 0.52312(3) 0.259101(17) 0.01950(8) Uani d . 1
F F1 -0.00228(12) 0.46560(11) 0.21407(7) 0.0278(2) Uani d . 1
F F2 0.19136(12) 0.65016(11) 0.36493(7) 0.0261(2) Uani d . 1
N N1 0.26081(17) 0.35552(15) 0.34266(10) 0.0220(3) Uani d . 1
N N2 0.48457(17) 0.55201(15) 0.31591(10) 0.0216(3) Uani d . 1
N N3 0.28114(17) 0.41301(15) 0.13038(10) 0.0224(3) Uani d . 1
N N4 0.20569(17) 0.67588(15) 0.16187(10) 0.0220(3) Uani d . 1
O O1 0.3015(2) 0.79502(17) 0.76788(15) 0.0542(4) Uani d . 1
O O2 0.4592(2) 1.01395(19) 0.79085(19) 0.0709(6) Uani d . 1
O O3 0.1640(2) 1.0044(2) 0.78492(14) 0.0580(5) Uani d . 1
O O4 0.2645(3) 0.9386(3) 0.63950(14) 0.0716(6) Uani d . 1

loop_
_atom_site_aniso_label
_atom_site_aniso_U_11
_atom_site_aniso_U_22
_atom_site_aniso_U_33
_atom_site_aniso_U_12
_atom_site_aniso_U_13
_atom_site_aniso_U_23
C1 0.0255(8) 0.0318(8) 0.0259(8) -0.0025(6) 0.0022(6) 0.0054(7)
C2 0.0339(9) 0.0306(9) 0.0355(9) -0.0045(7) 0.0071(7) 0.0090(7)
C3 0.0391(10) 0.0309(9) 0.0321(9) 0.0068(7) 0.0087(8) 0.0122(7)
C4 0.0282(8) 0.0309(8) 0.0250(8) 0.0085(7) 0.0046(6) 0.0067(6)
C5 0.0223(7) 0.0250(7) 0.0163(7) 0.0037(6) 0.0039(5) 0.0007(5)
C6 0.0217(7) 0.0263(7) 0.0156(7) 0.0040(6) 0.0039(5) 0.0007(5)
C7 0.0216(8) 0.0382(9) 0.0222(8) 0.0064(6) 0.0021(6) 0.0034(7)
C8 0.0199(8) 0.0466(11) 0.0273(8) 0.0017(7) 0.0037(6) 0.0011(7)
C9 0.0233(8) 0.0392(10) 0.0295(9) -0.0052(7) 0.0068(7) 0.0042(7)
C10 0.0255(8) 0.0312(8) 0.0242(8) -0.0002(6) 0.0057(6) 0.0066(6)
C11 0.0321(9) 0.0266(8) 0.0255(8) 0.0056(7) 0.0041(7) 0.0047(6)
C12 0.0385(10) 0.0259(8) 0.0326(9) 0.0055(7) 0.0085(7) -0.0004(7)
C13 0.0425(10) 0.0347(9) 0.0245(8) 0.0009(8) 0.0096(7) -0.0037(7)
C14 0.0352(9) 0.0351(9) 0.0199(8) 0.0024(7) 0.0038(7) 0.0032(7)
C15 0.0203(7) 0.0262(8) 0.0203(7) 0.0003(6) 0.0019(6) 0.0033(6)
C16 0.0186(7) 0.0270(8) 0.0208(7) 0.0019(6) 0.0015(6) 0.0049(6)
C17 0.0294(8) 0.0341(9) 0.0224(8) 0.0021(7) 0.0018(6) 0.0087(7)
C18 0.0313(9) 0.0323(9) 0.0345(9) 0.0041(7) 0.0024(7) 0.0142(7)
C19 0.0305(9) 0.0247(8) 0.0383(10) 0.0048(7) 0.0032(7) 0.0069(7)
C20 0.0261(8) 0.0268(8) 0.0277(8) 0.0039(6) 0.0041(6) 0.0028(6)
Cl1 0.0294(2) 0.0275(2) 0.0351(2) 0.00147(16) 0.00788(17) 0.00373(16)
Cr1 0.01803(13) 0.02384(14) 0.01612(13) 0.00153(9) 0.00131(9) 0.00363(9)
F1 0.0198(5) 0.0351(5) 0.0264(5) 0.0000(4) -0.0015(4) 0.0056(4)
F2 0.0245(5) 0.0320(5) 0.0215(5) 0.0024(4) 0.0056(4) 0.0005(4)
N1 0.0212(6) 0.0260(7) 0.0182(6) 0.0008(5) 0.0020(5) 0.0041(5)
N2 0.0201(6) 0.0268(7) 0.0174(6) 0.0007(5) 0.0032(5) 0.0021(5)
N3 0.0227(6) 0.0243(6) 0.0192(6) 0.0020(5) 0.0017(5) 0.0027(5)
N4 0.0195(6) 0.0255(7) 0.0208(6) 0.0027(5) 0.0022(5) 0.0045(5)
O1 0.0541(10) 0.0332(8) 0.0724(12) -0.0011(7) 0.0011(8) 0.0156(8)
O2 0.0365(9) 0.0440(9) 0.1219(18) -0.0096(7) -0.0057(10) 0.0062(10)
O3 0.0446(9) 0.0622(11) 0.0652(11) 0.0107(8) 0.0169(8) -0.0188(9)
O4 0.0749(13) 0.1070(17) 0.0445(10) 0.0264(12) 0.0250(9) 0.0287(10)

loop_
_atom_type_symbol
_atom_type_description
_atom_type_scat_dispersion_real
_atom_type_scat_dispersion_imag
_atom_type_scat_source
C C 0.0033 0.0016 'International Tables Vol C Tables 4.2.6.8 and 6.1.1.4'
H H 0.0000 0.0000 'International Tables Vol C Tables 4.2.6.8 and 6.1.1.4'
N N 0.0061 0.0033 'International Tables Vol C Tables 4.2.6.8 and 6.1.1.4'
O O 0.0106 0.0060 'International Tables Vol C Tables 4.2.6.8 and 6.1.1.4'
F F 0.0171 0.0103 'International Tables Vol C Tables 4.2.6.8 and 6.1.1.4'
Cl Cl 0.1484 0.1585 'International Tables Vol C Tables 4.2.6.8 and 6.1.1.4'
Cr Cr 0.3209 0.6236 'International Tables Vol C Tables 4.2.6.8 and 6.1.1.4'

loop_
_geom_angle_atom_site_label_1
_geom_angle_atom_site_label_2
_geom_angle_atom_site_label_3
_geom_angle
_geom_angle_publ_flag
N1 C1 C2 121.63(16) no
N1 C1 H1 119.2 no
C2 C1 H1 119.2 no
C1 C2 C3 118.84(17) no
C1 C2 H2 120.6 no
C3 C2 H2 120.6 no
C2 C3 C4 119.75(16) no
C2 C3 H3 120.1 no
C4 C3 H3 120.1 no
C3 C4 C5 118.77(16) no
C3 C4 H4 120.6 no
C5 C4 H4 120.6 no
N1 C5 C4 121.19(15) no
N1 C5 C6 114.58(14) no
C4 C5 C6 124.23(15) no
N2 C6 C7 121.61(15) no
N2 C6 C5 114.89(13) no
C7 C6 C5 123.49(15) no
C8 C7 C6 118.71(16) no
C8 C7 H7 120.6 no
C6 C7 H7 120.6 no
C9 C8 C7 119.68(16) no
C9 C8 H8 120.2 no
C7 C8 H8 120.2 no
C10 C9 C8 118.86(16) no
C10 C9 H9 120.6 no
C8 C9 H9 120.6 no
N2 C10 C9 122.10(16) no
N2 C10 H10 118.9 no
C9 C10 H10 118.9 no
N3 C11 C12 122.35(16) no
N3 C11 H11 118.8 no
C12 C11 H11 118.8 no
C11 C12 C13 118.88(17) no
C11 C12 H12 120.6 no
C13 C12 H12 120.6 no
C12 C13 C14 119.54(17) no
C12 C13 H13 120.2 no
C14 C13 H13 120.2 no
C13 C14 C15 118.69(16) no
C13 C14 H14 120.7 no
C15 C14 H14 120.7 no
N3 C15 C14 121.72(15) no
N3 C15 C16 114.74(14) no
C14 C15 C16 123.51(15) no
N4 C16 C17 121.51(15) no
N4 C16 C15 114.74(14) no
C17 C16 C15 123.72(15) no
C18 C17 C16 118.47(16) no
C18 C17 H17 120.8 no
C16 C17 H17 120.8 no
C19 C18 C17 119.66(16) no
C19 C18 H18 120.2 no
C17 C18 H18 120.2 no
C18 C19 C20 119.06(17) no
C18 C19 H19 120.5 no
C20 C19 H19 120.5 no
N4 C20 C19 121.62(16) no
N4 C20 H20 119.2 no
C19 C20 H20 119.2 no
O4 Cl1 O1 108.00(13) no
O4 Cl1 O2 111.43(15) no
O1 Cl1 O2 109.37(11) no
O4 Cl1 O3 108.23(12) no
O1 Cl1 O3 109.69(12) no
O2 Cl1 O3 110.08(12) no
F1 Cr1 F2 95.43(5) no
F1 Cr1 N1 91.82(5) no
F2 Cr1 N1 94.95(5) no
F1 Cr1 N4 90.05(5) no
F2 Cr1 N4 92.38(5) no
N1 Cr1 N4 172.23(5) yes
F1 Cr1 N2 170.04(5) yes
F2 Cr1 N2 88.59(5) yes
N1 Cr1 N2 78.72(5) yes
N4 Cr1 N2 98.91(5) no
F1 Cr1 N3 89.53(5) no
F2 Cr1 N3 169.52(5) yes
N1 Cr1 N3 94.11(5) no
N4 Cr1 N3 78.35(5) yes
N2 Cr1 N3 88.03(5) no
C1 N1 C5 119.79(14) no
C1 N1 Cr1 123.91(11) no
C5 N1 Cr1 116.29(11) no
C10 N2 C6 118.98(14) no
C10 N2 Cr1 125.55(11) no
C6 N2 Cr1 115.47(10) no
C11 N3 C15 118.68(14) no
C11 N3 Cr1 126.42(11) no
C15 N3 Cr1 114.81(11) no
C20 N4 C16 119.66(14) no
C20 N4 Cr1 123.95(11) no
C16 N4 Cr1 116.03(11) no

loop_
_geom_bond_atom_site_label_1
_geom_bond_atom_site_label_2
_geom_bond_distance
_geom_bond_publ_flag
C1 N1 1.341(2) no
C1 C2 1.384(2) no
C1 H1 0.9500 no
C2 C3 1.384(3) no
C2 H2 0.9500 no
C3 C4 1.385(3) no
C3 H3 0.9500 no
C4 C5 1.388(2) no
C4 H4 0.9500 no
C5 N1 1.353(2) no
C5 C6 1.477(2) no
C6 N2 1.353(2) no
C6 C7 1.388(2) no
C7 C8 1.382(3) no
C7 H7 0.9500 no
C8 C9 1.381(3) no
C8 H8 0.9500 no
C9 C10 1.380(2) no
C9 H9 0.9500 no
C10 N2 1.343(2) no
C10 H10 0.9500 no
C11 N3 1.343(2) no
C11 C12 1.379(2) no
C11 H11 0.9500 no
C12 C13 1.379(3) no
C12 H12 0.9500 no
C13 C14 1.385(3) no
C13 H13 0.9500 no
C14 C15 1.387(2) no
C14 H14 0.9500 no
C15 N3 1.354(2) no
C15 C16 1.480(2) no
C16 N4 1.352(2) no
C16 C17 1.388(2) no
C17 C18 1.387(3) no
C17 H17 0.9500 no
C18 C19 1.380(3) no
C18 H18 0.9500 no
C19 C20 1.385(2) no
C19 H19 0.9500 no
C20 N4 1.337(2) no
C20 H20 0.9500 no
Cl1 O4 1.4254(19) no
Cl1 O1 1.4268(16) no
Cl1 O2 1.4295(17) no
Cl1 O3 1.4316(16) no
Cr1 F1 1.8409(10) yes
Cr1 F2 1.8541(10) yes
Cr1 N1 2.0480(14) yes
Cr1 N4 2.0511(14) yes
Cr1 N2 2.0680(13) yes
Cr1 N3 2.0842(14) yes

loop_
_geom_hbond_atom_site_label_D
_geom_hbond_atom_site_label_H
_geom_hbond_atom_site_label_A
_geom_hbond_site_symmetry_A
_geom_hbond_distance_DH
_geom_hbond_distance_HA
_geom_hbond_distance_DA
_geom_hbond_angle_DHA
_geom_hbond_publ_flag
C17 H17 F1 2_565 0.95 2.43 3.189(2) 137.2 yes
C14 H14 F1 2_565 0.95 2.35 3.138(2) 140.1 yes
C8 H8 F2 1_655 0.95 2.32 3.067(2) 134.7 yes
C7 H7 F2 2_666 0.95 2.43 3.214(2) 139.2 yes
C3 H3 O4 1_545 0.95 2.49 3.321(3) 145.6 yes
C13 H13 O3 1_544 0.95 2.57 3.264(2) 129.8 yes

loop_
_geom_torsion_atom_site_label_1
_geom_torsion_atom_site_label_2
_geom_torsion_atom_site_label_3
_geom_torsion_atom_site_label_4
_geom_torsion
_geom_torsion_publ_flag
N1 C1 C2 C3 0.9(3) no
C1 C2 C3 C4 -1.1(3) no
C2 C3 C4 C5 -0.1(3) no
C3 C4 C5 N1 1.6(2) no
C3 C4 C5 C6 -178.32(15) no
N1 C5 C6 N2 2.3(2) no
C4 C5 C6 N2 -177.76(15) no
N1 C5 C6 C7 -176.80(15) no
C4 C5 C6 C7 3.1(2) no
N2 C6 C7 C8 -0.3(2) no
C5 C6 C7 C8 178.73(15) no
C6 C7 C8 C9 1.7(3) no
C7 C8 C9 C10 -1.1(3) no
C8 C9 C10 N2 -1.0(3) no
N3 C11 C12 C13 -1.8(3) no
C11 C12 C13 C14 2.9(3) no
C12 C13 C14 C15 -0.7(3) no
C13 C14 C15 N3 -2.8(3) no
C13 C14 C15 C16 175.20(16) no
N3 C15 C16 N4 -0.6(2) no
C14 C15 C16 N4 -178.69(15) no
N3 C15 C16 C17 177.35(15) no
C14 C15 C16 C17 -0.8(3) no
N4 C16 C17 C18 0.7(2) no
C15 C16 C17 C18 -177.11(16) no
C16 C17 C18 C19 -1.2(3) no
C17 C18 C19 C20 0.5(3) no
C18 C19 C20 N4 0.8(3) no
C2 C1 N1 C5 0.6(3) no
C2 C1 N1 Cr1 -179.17(14) no
C4 C5 N1 C1 -1.9(2) no
C6 C5 N1 C1 178.05(14) no
C4 C5 N1 Cr1 177.93(12) no
C6 C5 N1 Cr1 -2.13(17) no
F1 Cr1 N1 C1 -2.27(14) no
F2 Cr1 N1 C1 93.34(14) no
N2 Cr1 N1 C1 -179.09(14) no
N3 Cr1 N1 C1 -91.93(14) no
F1 Cr1 N1 C5 177.92(11) no
F2 Cr1 N1 C5 -86.47(11) no
N2 Cr1 N1 C5 1.10(11) no
N3 Cr1 N1 C5 88.26(12) no
C9 C10 N2 C6 2.4(2) no
C9 C10 N2 Cr1 -177.00(13) no
C7 C6 N2 C10 -1.7(2) no
C5 C6 N2 C10 179.15(14) no
C7 C6 N2 Cr1 177.74(12) no
C5 C6 N2 Cr1 -1.38(17) no
F2 Cr1 N2 C10 -85.02(13) no
N1 Cr1 N2 C10 179.65(14) no
N4 Cr1 N2 C10 7.17(14) no
N3 Cr1 N2 C10 85.05(14) no
F2 Cr1 N2 C6 95.55(11) no
N1 Cr1 N2 C6 0.22(11) no
N4 Cr1 N2 C6 -172.26(11) no
N3 Cr1 N2 C6 -94.37(11) no
C12 C11 N3 C15 -1.6(3) no
C12 C11 N3 Cr1 175.03(14) no
C14 C15 N3 C11 3.9(2) no
C16 C15 N3 C11 -174.25(14) no
C14 C15 N3 Cr1 -173.08(13) no
C16 C15 N3 Cr1 8.78(17) no
F1 Cr1 N3 C11 -96.58(14) no
F2 Cr1 N3 C11 145.0(2) no
N1 Cr1 N3 C11 -4.78(15) no
N4 Cr1 N3 C11 173.28(15) no
N2 Cr1 N3 C11 73.76(14) no
F1 Cr1 N3 C15 80.13(11) no
F2 Cr1 N3 C15 -38.2(3) no
N1 Cr1 N3 C15 171.92(11) no
N4 Cr1 N3 C15 -10.02(11) no
N2 Cr1 N3 C15 -109.53(11) no
C19 C20 N4 C16 -1.3(2) no
C19 C20 N4 Cr1 -174.12(13) no
C17 C16 N4 C20 0.5(2) no
C15 C16 N4 C20 178.53(14) no
C17 C16 N4 Cr1 173.91(12) no
C15 C16 N4 Cr1 -8.10(17) no
F1 Cr1 N4 C20 93.33(13) no
F2 Cr1 N4 C20 -2.10(13) no
N2 Cr1 N4 C20 -91.05(13) no
N3 Cr1 N4 C20 -177.16(14) no
F1 Cr1 N4 C16 -79.72(11) no
F2 Cr1 N4 C16 -175.15(11) no
N2 Cr1 N4 C16 95.90(11) no
N3 Cr1 N4 C16 9.79(11) no
